data_7008103
loop_
_publ_author_name
'Barfod, Rasmus'
'Eriksen, Jette'
'Golding, Bernard T.'
'Hammersh\/oi, Anders'
'Jacobsen, Thomas Amos'
'Langkilde, Annette'
'Larsen, Sine'
'M\/onsted, Ole'
'Sargeson, Alan M.'
'S\/orensen, Henning Osholm'

_publ_section_title
;
 Facile cobalt(III) template synthesis of novel branched hexadentate
 polyamine monocarboxylates.
;
_journal_issue 3
_journal_name_full 'Dalton transactions (Cambridge, England : 2003)'
_journal_page_first 491
_journal_page_last 500
_journal_paper_doi 10.1039/b416994h
_journal_year 2005
_chemical_compound_source 'Local laboratory'
_chemical_formula_moiety '2(C12 H28 Cl3 Co N5 O2 Zn 1+), Cl4 Zn 2- '
_chemical_formula_sum 'C24 H56 Cl10 Co2 N10 O4 Zn3'
_chemical_formula_weight 608.63
_chemical_name_common 's-(Co(tren-bngly)ZnCl3)2 ZnCl4'
_space_group_IT_number 5
_symmetry_cell_setting monoclinic
_symmetry_space_group_name_Hall 'C 2y'
_symmetry_space_group_name_H-M 'C 1 2 1'
_atom_sites_solution_hydrogens geom
_atom_sites_solution_primary direct
_atom_sites_solution_secondary difmap
_audit_creation_method maXus
_cell_angle_alpha 90.00
_cell_angle_beta 92.933(10)
_cell_angle_gamma 90.00
_cell_formula_units_Z 4
_cell_length_a 13.2627(10)
_cell_length_b 11.8214(9)
_cell_length_c 13.7098(13)
_cell_measurement_reflns_used 368
_cell_measurement_temperature 122.4(5)
_cell_measurement_theta_max 20.362
_cell_measurement_theta_min 1.017
_cell_volume 2146.7(3)
_computing_data_collection KappaCCD
_computing_data_reduction 'EvalCCD (Duisenberg, 1998)'
_computing_structure_refinement 'SHELXL-97 (Sheldrick, 1997)'
_computing_structure_solution 'SIR92 (Altomare et al., 1994)'
_diffrn_measured_fraction_theta_full 0.999
_diffrn_measured_fraction_theta_max 0.999
_diffrn_measurement_device KappaCCD
_diffrn_measurement_method CCD
_diffrn_radiation_monochromator 'horizonally mounted graphite crystal'
_diffrn_radiation_source 'fine-focus sealed tube'
_diffrn_radiation_type ' MoK\a'
_diffrn_radiation_wavelength_id all
_diffrn_reflns_av_R_equivalents 0.020
_diffrn_reflns_limit_h_max 26
_diffrn_reflns_limit_h_min -26
_diffrn_reflns_limit_k_max 23
_diffrn_reflns_limit_k_min -23
_diffrn_reflns_limit_l_max 27
_diffrn_reflns_limit_l_min -27
_diffrn_reflns_number 76368
_diffrn_reflns_theta_full 45.01
_diffrn_reflns_theta_max 45.00
_exptl_absorpt_coefficient_mu 3.076
_exptl_absorpt_correction_T_max 0.706
_exptl_absorpt_correction_T_min 0.479
_exptl_absorpt_correction_type integration
_exptl_absorpt_process_details
;
Gaussian integration (Coppens, 1970)
;
_exptl_crystal_colour red
_exptl_crystal_density_diffrn 1.883
_exptl_crystal_density_method 'not measured'
_exptl_crystal_description Cube
_exptl_crystal_F_000 1232
_exptl_crystal_size_max 0.19
_exptl_crystal_size_mid 0.14
_exptl_crystal_size_min 0.11
_refine_diff_density_max 0.671
_refine_diff_density_min -1.672
_refine_diff_density_rms 0.184
_refine_ls_abs_structure_details 'Flack H D (1983), Acta Cryst. A39, 876-881'
_refine_ls_abs_structure_Flack 0.006(4)
_refine_ls_extinction_method none
_refine_ls_goodness_of_fit_ref 1.320
_refine_ls_hydrogen_treatment refxyz
_refine_ls_matrix_type full
_refine_ls_number_parameters 238
_refine_ls_number_reflns 17569
_refine_ls_number_restraints 0
_refine_ls_restrained_S_all 1.320
_refine_ls_R_factor_all 0.0256
_refine_ls_R_factor_gt 0.0215
_refine_ls_shift/su_max 0.002
_refine_ls_shift/su_mean 0.000
_refine_ls_structure_factor_coef Fsqd
_refine_ls_weighting_details 'calc w=1/[\s^2^(Fo^2^)+(0.0365P)^2^+1.0759P] where P=(Fo^2^+2Fc^2^)/3'
_refine_ls_weighting_scheme calc
_refine_ls_wR_factor_gt 0.0681
_refine_ls_wR_factor_ref 0.0751
_reflns_number_gt 16916
_reflns_number_total 17569
_reflns_threshold_expression >2sigma(I)
_cod_data_source_file b416994h.txt
_cod_data_source_block s-8
_cod_depositor_comments
;
The following automatic conversions were performed:
'_symmetry_cell_setting' value 'Monoclinic' changed to 'monoclinic'
according to '/home/saulius/struct/CIF-dictionaries/cif_core.dic'
dictionary named 'cif_core.dic' version 2.4.1 from 2010-06-29.

Automatic conversion script
Id: cif_fix_enum 1527 2010-12-29 10:47:43Z saulius 
;
_cod_original_sg_symbol_Hall 'C 2y '
_cod_original_sg_symbol_H-M 'C 1 2 1 '
_cod_original_formula_sum 'C24 H56 Cl10 Co2 N10 O4 Zn3 '
_cod_database_code 7008103

loop_
_symmetry_equiv_pos_as_xyz
+X,+Y,+Z
-X,+Y,-Z
'+X+ 1/2,+Y+ 1/2,+Z'
'-X+ 1/2,+Y+ 1/2,-Z'

loop_
_atom_site_label
_atom_site_type_symbol
_atom_site_fract_x
_atom_site_fract_y
_atom_site_fract_z
_atom_site_U_iso_or_equiv
_atom_site_adp_type
_atom_site_occupancy
_atom_site_symmetry_multiplicity
_atom_site_calc_flag
_atom_site_refinement_flags
_atom_site_disorder_assembly
_atom_site_disorder_group
C1 C -0.35664(8) -0.23171(9) -0.44721(7) 0.01099(12) Uani 1 1 d . . .
C2 C -0.39604(9) -0.32221(9) -0.38248(8) 0.01330(14) Uani 1 1 d . . .
H2A H -0.3569 -0.3896 -0.3904 0.016 Uiso 1 1 d R . .
H2B H -0.4652 -0.3367 -0.4024 0.016 Uiso 1 1 d R . .
C3 C -0.36646(8) -0.38926(9) -0.21480(8) 0.01265(13) Uani 1 1 d . . .
H3A H -0.3908 -0.4560 -0.2482 0.015 Uiso 1 1 d R . .
H3B H -0.2948 -0.3951 -0.2019 0.015 Uiso 1 1 d R . .
C4 C -0.41532(9) -0.38371(10) -0.11695(8) 0.01493(15) Uani 1 1 d . . .
H4A H -0.4127 -0.4594 -0.0915 0.018 Uiso 1 1 d R . .
H4B H -0.4844 -0.3628 -0.1316 0.018 Uiso 1 1 d R . .
C5 C -0.36814(9) -0.30238(10) -0.04116(8) 0.01446(15) Uani 1 1 d . . .
H5A H -0.2981 -0.3228 -0.0344 0.017 Uiso 1 1 d R . .
H5B H -0.4001 -0.3191 0.0184 0.017 Uiso 1 1 d R . .
C6 C -0.37748(8) -0.17635(10) -0.06291(8) 0.01301(14) Uani 1 1 d . . .
H6A H -0.3759 -0.1366 -0.0018 0.016 Uiso 1 1 d R . .
H6B H -0.4414 -0.1638 -0.0973 0.016 Uiso 1 1 d R . .
C7 C -0.27704(10) -0.01174(10) -0.10159(8) 0.01583(17) Uani 1 1 d . . .
H7A H -0.3388 0.0294 -0.1137 0.019 Uiso 1 1 d R . .
H7B H -0.2545 -0.0031 -0.0343 0.019 Uiso 1 1 d R . .
C8 C -0.19704(10) 0.03003(11) -0.16766(8) 0.01685(18) Uani 1 1 d . . .
H8A H -0.1322 0.0037 -0.1430 0.020 Uiso 1 1 d R . .
H8B H -0.1976 0.1112 -0.1680 0.020 Uiso 1 1 d R . .
C9 C -0.12192(9) -0.04752(12) -0.31532(10) 0.01825(19) Uani 1 1 d . . .
H9A H -0.1343 -0.0574 -0.3844 0.022 Uiso 1 1 d R . .
H9B H -0.0718 0.0102 -0.3037 0.022 Uiso 1 1 d R . .
C10 C -0.08659(9) -0.15811(14) -0.26870(13) 0.0228(2) Uani 1 1 d . . .
H10A H -0.0608 -0.1453 -0.2029 0.027 Uiso 1 1 d R . .
H10B H -0.0349 -0.1919 -0.3057 0.027 Uiso 1 1 d R . .
C11 C -0.27390(9) 0.07179(9) -0.33272(8) 0.01375(15) Uani 1 1 d . . .
H11A H -0.2418 0.1443 -0.3253 0.016 Uiso 1 1 d R . .
H11B H -0.2737 0.0486 -0.3998 0.016 Uiso 1 1 d R . .
C12 C -0.38148(9) 0.07820(9) -0.30057(9) 0.01559(16) Uani 1 1 d . . .
H12A H -0.4245 0.1127 -0.3506 0.019 Uiso 1 1 d R . .
H12B H -0.3839 0.1214 -0.2414 0.019 Uiso 1 1 d R . .
N1 N -0.38914(6) -0.28709(7) -0.27770(6) 0.00949(10) Uani 1 1 d . . .
H21 H -0.4543 -0.2626 -0.2587 0.011 Uiso 1 1 d R . .
N2 N -0.29445(7) -0.13382(8) -0.12333(6) 0.01061(11) Uani 1 1 d . . .
H22 H -0.2333 -0.1742 -0.1059 0.013 Uiso 1 1 d R . .
N3 N -0.21756(7) -0.01326(8) -0.27018(6) 0.01160(12) Uani 1 1 d . . .
N4 N -0.17603(7) -0.23570(9) -0.26789(8) 0.01406(13) Uani 1 1 d . . .
H24A H -0.1699 -0.2824 -0.2107 0.017 Uiso 1 1 d R . .
H24B H -0.1770 -0.2826 -0.3251 0.017 Uiso 1 1 d R . .
N5 N -0.41746(7) -0.04057(8) -0.28239(7) 0.01162(12) Uani 1 1 d . . .
H25A H -0.4611 -0.0633 -0.3369 0.014 Uiso 1 1 d R . .
H25B H -0.4545 -0.0406 -0.2241 0.014 Uiso 1 1 d R . .
O1 O -0.30608(6) -0.15172(8) -0.40601(5) 0.01235(10) Uani 1 1 d . . .
O2 O -0.37240(7) -0.23894(8) -0.53789(6) 0.01492(13) Uani 1 1 d . . .
Cl1 Cl -0.38157(2) -0.18992(2) -0.766587(18) 0.01261(3) Uani 1 1 d . . .
Cl2 Cl -0.14140(2) -0.13246(3) -0.60190(3) 0.01852(5) Uani 1 1 d . . .
Cl3 Cl -0.37189(2) 0.04960(3) -0.58661(2) 0.01670(4) Uani 1 1 d . . .
Cl4 Cl 0.12471(3) -0.19226(4) -0.05558(4) 0.02934(8) Uani 1 1 d . . .
Cl5 Cl -0.07166(2) -0.41738(3) -0.11693(2) 0.01655(4) Uani 1 1 d . . .
Co1 Co -0.302108(9) -0.148221(14) -0.266774(9) 0.00754(2) Uani 1 1 d . . .
Zn1 Zn -0.308103(9) -0.1208 -0.624043(9) 0.01097(2) Uani 1 1 d . . .
Zn2 Zn 0.0000 -0.3020 0.0000 0.01423(3) Uani 1 2 d S . .

loop_
_atom_site_aniso_label
_atom_site_aniso_U_11
_atom_site_aniso_U_22
_atom_site_aniso_U_33
_atom_site_aniso_U_23
_atom_site_aniso_U_13
_atom_site_aniso_U_12
C1 0.0117(3) 0.0118(3) 0.0095(3) 0.0001(2) 0.0005(2) -0.0018(2)
C2 0.0181(4) 0.0111(3) 0.0105(3) -0.0001(2) -0.0009(3) -0.0048(3)
C3 0.0149(3) 0.0099(3) 0.0131(3) 0.0031(3) 0.0001(3) -0.0004(3)
C4 0.0185(4) 0.0135(4) 0.0128(3) 0.0037(3) 0.0006(3) -0.0049(3)
C5 0.0174(4) 0.0146(4) 0.0112(3) 0.0043(3) -0.0011(3) -0.0036(3)
C6 0.0143(3) 0.0140(3) 0.0110(3) 0.0012(3) 0.0024(3) -0.0022(3)
C7 0.0242(5) 0.0123(3) 0.0109(3) -0.0011(3) -0.0009(3) -0.0058(3)
C8 0.0220(4) 0.0157(4) 0.0123(3) 0.0017(3) -0.0043(3) -0.0103(3)
C9 0.0117(3) 0.0210(5) 0.0222(5) 0.0050(4) 0.0027(3) -0.0049(3)
C10 0.0093(3) 0.0247(6) 0.0344(6) 0.0078(5) 0.0012(4) -0.0014(3)
C11 0.0167(4) 0.0110(3) 0.0133(3) 0.0033(3) -0.0025(3) -0.0051(3)
C12 0.0173(4) 0.0088(3) 0.0204(4) 0.0032(3) -0.0018(3) -0.0006(3)
N1 0.0098(2) 0.0087(3) 0.0099(2) 0.0013(2) 0.00040(19) -0.0008(2)
N2 0.0125(3) 0.0110(3) 0.0083(2) 0.0011(2) -0.00050(19) -0.0026(2)
N3 0.0115(3) 0.0123(3) 0.0108(3) 0.0023(2) -0.0017(2) -0.0051(2)
N4 0.0098(3) 0.0147(3) 0.0178(3) 0.0018(3) 0.0016(2) 0.0013(2)
N5 0.0111(3) 0.0091(3) 0.0146(3) 0.0021(2) -0.0003(2) -0.0003(2)
O1 0.0154(3) 0.0134(3) 0.0082(2) 0.0001(2) 0.00056(19) -0.0053(2)
O2 0.0184(3) 0.0176(3) 0.0087(2) -0.0003(2) 0.0002(2) -0.0051(3)
Cl1 0.01387(8) 0.01291(8) 0.01088(7) -0.00134(6) -0.00116(6) 0.00278(7)
Cl2 0.01108(8) 0.01921(12) 0.02537(12) -0.00024(9) 0.00188(8) 0.00051(8)
Cl3 0.01997(11) 0.01398(9) 0.01580(9) -0.00188(7) -0.00242(8) 0.00468(8)
Cl4 0.02346(14) 0.02726(16) 0.03595(18) 0.01475(14) -0.01170(13) -0.01242(12)
Cl5 0.01988(10) 0.01521(10) 0.01407(9) -0.00212(7) -0.00382(8) -0.00082(8)
Co1 0.00743(4) 0.00754(4) 0.00758(4) 0.00081(3) -0.00024(3) -0.00163(3)
Zn1 0.01102(4) 0.01094(4) 0.01093(4) -0.00028(3) 0.00036(3) -0.00050(3)
Zn2 0.01451(7) 0.01104(6) 0.01652(7) 0.000 -0.00538(5) 0.000

loop_
_atom_type_symbol
_atom_type_description
_atom_type_scat_dispersion_real
_atom_type_scat_dispersion_imag
_atom_type_scat_source
C C 0.0033 0.0016 'International Tables Vol C Tables 4.2.6.8 and 6.1.1.4'
H H 0.0000 0.0000 'International Tables Vol C Tables 4.2.6.8 and 6.1.1.4'
Cl Cl 0.1484 0.1585 'International Tables Vol C Tables 4.2.6.8 and 6.1.1.4'
Co Co 0.3494 0.9721 'International Tables Vol C Tables 4.2.6.8 and 6.1.1.4'
N N 0.0061 0.0033 'International Tables Vol C Tables 4.2.6.8 and 6.1.1.4'
O O 0.0106 0.0060 'International Tables Vol C Tables 4.2.6.8 and 6.1.1.4'
Zn Zn 0.2839 1.4301 'International Tables Vol C Tables 4.2.6.8 and 6.1.1.4'

loop_
_diffrn_radiation_wavelength
0.71073

loop_
_exptl_crystal_face_index_h
_exptl_crystal_face_index_k
_exptl_crystal_face_index_l
_exptl_crystal_face_perp_dist
0 0 1 0.070
0 0 -1 0.040
1 -1 -1 0.090
1 1 -1 0.110
-1 -1 1 0.080
2 0 1 0.140
-2 0 -1 0.110
1 -1 1 0.135
-1 1 1 0.100
1 1 1 0.140
-1 -1 -1 0.090
-1 1 -1 0.100

loop_
_geom_angle_atom_site_label_1
_geom_angle_atom_site_label_2
_geom_angle_atom_site_label_3
_geom_angle
_geom_angle_site_symmetry_1
_geom_angle_site_symmetry_3
_geom_angle_publ_flag
O2 C1 O1 123.21(10) . . yes
O2 C1 C2 119.52(9) . . yes
O1 C1 C2 117.25(9) . . yes
N1 C2 C1 111.38(8) . . yes
N1 C2 H2A 109.4 . . yes
C1 C2 H2A 108.6 . . yes
N1 C2 H2B 109.5 . . yes
C1 C2 H2B 108.4 . . yes
H2A C2 H2B 109.5 . . yes
N1 C3 C4 112.89(9) . . yes
N1 C3 H3A 109.5 . . yes
C4 C3 H3A 107.9 . . yes
N1 C3 H3B 109.3 . . yes
C4 C3 H3B 107.7 . . yes
H3A C3 H3B 109.5 . . yes
C3 C4 C5 116.71(9) . . yes
C3 C4 H4A 105.7 . . yes
C5 C4 H4A 109.5 . . yes
C3 C4 H4B 105.7 . . yes
C5 C4 H4B 109.5 . . yes
H4A C4 H4B 109.5 . . yes
C6 C5 C4 117.16(9) . . yes
C6 C5 H5A 109.5 . . yes
C4 C5 H5A 105.6 . . yes
C6 C5 H5B 109.4 . . yes
C4 C5 H5B 105.5 . . yes
H5A C5 H5B 109.5 . . yes
N2 C6 C5 112.44(9) . . yes
N2 C6 H6A 109.5 . . yes
C5 C6 H6A 108.1 . . yes
N2 C6 H6B 109.4 . . yes
C5 C6 H6B 108.0 . . yes
H6A C6 H6B 109.4 . . yes
N2 C7 C8 107.62(10) . . yes
N2 C7 H7A 109.5 . . yes
C8 C7 H7A 110.4 . . yes
N2 C7 H7B 109.4 . . yes
C8 C7 H7B 110.3 . . yes
H7A C7 H7B 109.5 . . yes
N3 C8 C7 110.41(9) . . yes
N3 C8 H8A 109.5 . . yes
C7 C8 H8A 109.1 . . yes
N3 C8 H8B 109.5 . . yes
C7 C8 H8B 108.9 . . yes
H8A C8 H8B 109.4 . . yes
N3 C9 C10 107.99(10) . . yes
N3 C9 H9A 109.6 . . yes
C10 C9 H9A 110.1 . . yes
N3 C9 H9B 109.5 . . yes
C10 C9 H9B 110.2 . . yes
H9A C9 H9B 109.4 . . yes
N4 C10 C9 107.60(10) . . yes
N4 C10 H10A 109.5 . . yes
C9 C10 H10A 110.3 . . yes
N4 C10 H10B 109.6 . . yes
C9 C10 H10B 110.4 . . yes
H10A C10 H10B 109.5 . . yes
N3 C11 C12 108.46(9) . . yes
N3 C11 H11A 109.5 . . yes
C12 C11 H11A 110.1 . . yes
N3 C11 H11B 109.4 . . yes
C12 C11 H11B 110.0 . . yes
H11A C11 H11B 109.5 . . yes
N5 C12 C11 108.18(9) . . yes
N5 C12 H12A 109.4 . . yes
C11 C12 H12A 110.3 . . yes
N5 C12 H12B 109.3 . . yes
C11 C12 H12B 110.1 . . yes
H12A C12 H12B 109.5 . . yes
C2 N1 C3 109.18(8) . . yes
C2 N1 Co1 107.80(6) . . yes
C3 N1 Co1 121.06(6) . . yes
C2 N1 H21 109.4 . . yes
C3 N1 H21 104.1 . . yes
Co1 N1 H21 104.8 . . yes
C7 N2 C6 108.98(9) . . yes
C7 N2 Co1 106.43(6) . . yes
C6 N2 Co1 121.38(7) . . yes
C7 N2 H22 108.1 . . yes
C6 N2 H22 109.3 . . yes
Co1 N2 H22 101.9 . . yes
C9 N3 C11 110.74(9) . . yes
C9 N3 C8 111.18(9) . . yes
C11 N3 C8 111.54(9) . . yes
C9 N3 Co1 106.80(8) . . yes
C11 N3 Co1 106.99(6) . . yes
C8 N3 Co1 109.37(6) . . yes
C10 N4 Co1 110.58(8) . . yes
C10 N4 H24A 108.9 . . yes
Co1 N4 H24A 109.4 . . yes
C10 N4 H24B 109.0 . . yes
Co1 N4 H24B 109.5 . . yes
H24A N4 H24B 109.4 . . yes
C12 N5 Co1 111.39(7) . . yes
C12 N5 H25A 108.4 . . yes
Co1 N5 H25A 109.5 . . yes
C12 N5 H25B 108.5 . . yes
Co1 N5 H25B 109.5 . . yes
H25A N5 H25B 109.5 . . yes
C1 O1 Co1 116.53(7) . . yes
C1 O2 Zn1 118.27(7) . . yes
O1 Co1 N3 88.87(4) . . yes
O1 Co1 N4 87.75(4) . . yes
N3 Co1 N4 86.55(4) . . yes
O1 Co1 N2 176.04(4) . . yes
N3 Co1 N2 87.30(4) . . yes
N4 Co1 N2 93.02(4) . . yes
O1 Co1 N5 85.67(4) . . yes
N3 Co1 N5 85.08(4) . . yes
N4 Co1 N5 169.46(4) . . yes
N2 Co1 N5 92.99(4) . . yes
O1 Co1 N1 85.48(4) . . yes
N3 Co1 N1 174.35(4) . . yes
N4 Co1 N1 93.17(4) . . yes
N2 Co1 N1 98.34(3) . . yes
N5 Co1 N1 94.52(4) . . yes
O2 Zn1 Cl2 108.70(3) . . yes
O2 Zn1 Cl3 107.85(3) . . yes
Cl2 Zn1 Cl3 114.019(13) . . yes
O2 Zn1 Cl1 94.45(3) . . yes
Cl2 Zn1 Cl1 118.153(15) . . yes
Cl3 Zn1 Cl1 111.406(11) . . yes
Cl4 Zn2 Cl4 110.10(3) 2 . yes
Cl4 Zn2 Cl5 107.130(14) 2 . yes
Cl4 Zn2 Cl5 113.097(17) . . yes
Cl4 Zn2 Cl5 113.096(17) 2 2 yes
Cl4 Zn2 Cl5 107.128(14) . 2 yes
Cl5 Zn2 Cl5 106.337(18) . 2 yes

loop_
_geom_bond_atom_site_label_1
_geom_bond_atom_site_label_2
_geom_bond_distance
_geom_bond_site_symmetry_2
_geom_bond_publ_flag
C1 O2 1.2529(13) . yes
C1 O1 1.2744(13) . yes
C1 C2 1.5008(14) . yes
C2 N1 1.4936(13) . yes
C2 H2A 0.9598 . yes
C2 H2B 0.9593 . yes
C3 N1 1.5055(13) . yes
C3 C4 1.5208(16) . yes
C3 H3A 0.9605 . yes
C3 H3B 0.9597 . yes
C4 C5 1.5261(17) . yes
C4 H4A 0.9598 . yes
C4 H4B 0.9602 . yes
C5 C6 1.5233(16) . yes
C5 H5A 0.9594 . yes
C5 H5B 0.9599 . yes
C6 N2 1.4983(13) . yes
C6 H6A 0.9594 . yes
C6 H6B 0.9603 . yes
C7 N2 1.4893(14) . yes
C7 C8 1.5127(17) . yes
C7 H7A 0.9596 . yes
C7 H7B 0.9606 . yes
C8 N3 1.5075(14) . yes
C8 H8A 0.9593 . yes
C8 H8B 0.9601 . yes
C9 N3 1.4954(16) . yes
C9 C10 1.519(2) . yes
C9 H9A 0.9600 . yes
C9 H9B 0.9598 . yes
C10 N4 1.5000(17) . yes
C10 H10A 0.9596 . yes
C10 H10B 0.9603 . yes
C11 N3 1.4963(14) . yes
C11 C12 1.5166(18) . yes
C11 H11A 0.9601 . yes
C11 H11B 0.9602 . yes
C12 N5 1.5077(14) . yes
C12 H12A 0.9603 . yes
C12 H12B 0.9605 . yes
N1 Co1 2.0081(8) . yes
N1 H21 0.9603 . yes
N2 Co1 1.9713(8) . yes
N2 H22 0.9604 . yes
N3 Co1 1.9520(9) . yes
N4 Co1 1.9668(10) . yes
N4 H24A 0.9594 . yes
N4 H24B 0.9598 . yes
N5 Co1 1.9931(9) . yes
N5 H25A 0.9599 . yes
N5 H25B 0.9597 . yes
O1 Co1 1.9073(8) . yes
O2 Zn1 2.0435(9) . yes
Cl1 Zn1 2.2894(4) . yes
Cl2 Zn1 2.2206(3) . yes
Cl3 Zn1 2.2542(3) . yes
Cl4 Zn2 2.2645(4) . yes
Cl5 Zn2 2.2755(3) . yes
Zn2 Cl4 2.2644(4) 2 yes
Zn2 Cl5 2.2755(3) 2 yes

loop_
_geom_torsion_atom_site_label_1
_geom_torsion_atom_site_label_2
_geom_torsion_atom_site_label_3
_geom_torsion_atom_site_label_4
_geom_torsion
_geom_torsion_site_symmetry_1
_geom_torsion_site_symmetry_2
_geom_torsion_site_symmetry_3
_geom_torsion_site_symmetry_4
_geom_torsion_publ_flag
O2 C1 C2 N1 -167.96(10) . . . . yes
O1 C1 C2 N1 13.64(14) . . . . yes
N1 C3 C4 C5 -73.97(13) . . . . yes
C3 C4 C5 C6 67.70(14) . . . . yes
C4 C5 C6 N2 -86.38(12) . . . . yes
N2 C7 C8 N3 44.23(13) . . . . yes
N3 C9 C10 N4 46.96(15) . . . . yes
N3 C11 C12 N5 -42.33(12) . . . . yes
C1 C2 N1 C3 -145.57(9) . . . . yes
C1 C2 N1 Co1 -12.31(11) . . . . yes
C4 C3 N1 C2 -146.40(9) . . . . yes
C4 C3 N1 Co1 87.64(10) . . . . yes
C8 C7 N2 C6 -176.92(9) . . . . yes
C8 C7 N2 Co1 -44.42(10) . . . . yes
C5 C6 N2 C7 -152.36(9) . . . . yes
C5 C6 N2 Co1 83.57(10) . . . . yes
C10 C9 N3 C11 -161.70(11) . . . . yes
C10 C9 N3 C8 73.70(13) . . . . yes
C10 C9 N3 Co1 -45.55(12) . . . . yes
C12 C11 N3 C9 163.87(10) . . . . yes
C12 C11 N3 C8 -71.73(11) . . . . yes
C12 C11 N3 Co1 47.84(10) . . . . yes
C7 C8 N3 C9 -139.97(11) . . . . yes
C7 C8 N3 C11 95.88(11) . . . . yes
C7 C8 N3 Co1 -22.27(12) . . . . yes
C9 C10 N4 Co1 -26.33(14) . . . . yes
C11 C12 N5 Co1 17.70(11) . . . . yes
O2 C1 O1 Co1 174.01(9) . . . . yes
C2 C1 O1 Co1 -7.65(13) . . . . yes
O1 C1 O2 Zn1 3.04(15) . . . . yes
C2 C1 O2 Zn1 -175.25(8) . . . . yes
C1 O1 Co1 N3 179.94(9) . . . . yes
C1 O1 Co1 N4 93.35(9) . . . . yes
C1 O1 Co1 N2 -165.3(5) . . . . yes
C1 O1 Co1 N5 -94.90(9) . . . . yes
C1 O1 Co1 N1 -0.01(8) . . . . yes
C9 N3 Co1 O1 -63.05(8) . . . . yes
C11 N3 Co1 O1 55.57(7) . . . . yes
C8 N3 Co1 O1 176.53(8) . . . . yes
C9 N3 Co1 N4 24.77(8) . . . . yes
C11 N3 Co1 N4 143.39(8) . . . . yes
C8 N3 Co1 N4 -95.65(8) . . . . yes
C9 N3 Co1 N2 117.96(8) . . . . yes
C11 N3 Co1 N2 -123.42(7) . . . . yes
C8 N3 Co1 N2 -2.46(8) . . . . yes
C9 N3 Co1 N5 -148.81(8) . . . . yes
C11 N3 Co1 N5 -30.18(7) . . . . yes
C8 N3 Co1 N5 90.78(8) . . . . yes
C9 N3 Co1 N1 -62.6(4) . . . . yes
C11 N3 Co1 N1 56.0(4) . . . . yes
C8 N3 Co1 N1 177.0(4) . . . . yes
C10 N4 Co1 O1 90.06(9) . . . . yes
C10 N4 Co1 N3 1.06(9) . . . . yes
C10 N4 Co1 N2 -86.05(9) . . . . yes
C10 N4 Co1 N5 38.6(3) . . . . yes
C10 N4 Co1 N1 175.41(9) . . . . yes
C7 N2 Co1 O1 11.7(6) . . . . yes
C6 N2 Co1 O1 137.0(5) . . . . yes
C7 N2 Co1 N3 26.52(8) . . . . yes
C6 N2 Co1 N3 151.77(8) . . . . yes
C7 N2 Co1 N4 112.92(8) . . . . yes
C6 N2 Co1 N4 -121.83(8) . . . . yes
C7 N2 Co1 N5 -58.41(8) . . . . yes
C6 N2 Co1 N5 66.84(8) . . . . yes
C7 N2 Co1 N1 -153.43(7) . . . . yes
C6 N2 Co1 N1 -28.18(8) . . . . yes
C12 N5 Co1 O1 -82.27(8) . . . . yes
C12 N5 Co1 N3 6.97(8) . . . . yes
C12 N5 Co1 N4 -30.7(3) . . . . yes
C12 N5 Co1 N2 94.00(8) . . . . yes
C12 N5 Co1 N1 -167.38(8) . . . . yes
C2 N1 Co1 O1 7.20(7) . . . . yes
C3 N1 Co1 O1 133.79(8) . . . . yes
C2 N1 Co1 N3 6.7(4) . . . . yes
C3 N1 Co1 N3 133.3(4) . . . . yes
C2 N1 Co1 N4 -80.30(7) . . . . yes
C3 N1 Co1 N4 46.30(8) . . . . yes
C2 N1 Co1 N2 -173.82(7) . . . . yes
C3 N1 Co1 N2 -47.22(8) . . . . yes
C2 N1 Co1 N5 92.49(7) . . . . yes
C3 N1 Co1 N5 -140.92(8) . . . . yes
C1 O2 Zn1 Cl2 61.54(9) . . . . yes
C1 O2 Zn1 Cl3 -62.55(9) . . . . yes
C1 O2 Zn1 Cl1 -176.73(9) . . . . yes
